data_2102389
loop_
_publ_author_name
'Marsh, Richard E.'

_publ_section_title
;
 Space group <i>Cc</i>: an update
;
_journal_issue 2
_journal_name_full 'Acta Crystallographica Section B'
_journal_page_first 252
_journal_page_last 253
_journal_paper_doi 10.1107/S0108768104003878
_journal_volume 60
_journal_year 2004
_chemical_formula_moiety 'C19 H43 O Cl2 P2 Ir'
_chemical_formula_sum 'C19 H43 Cl2 Ir O P2'
_space_group_crystal_system monoclinic
_space_group_IT_number 15
_symmetry_space_group_name_H-M 'C 1 2/c 1'
_audit_creation_method CRYM
_cell_angle_alpha 90
_cell_angle_beta 119.45
_cell_angle_gamma 90
_cell_formula_units_Z 4
_cell_length_a 21.7200
_cell_length_b 8.6330
_cell_length_c 15.5150
_cell_volume 2533.287
_cod_data_source_file bk0142.cif
_cod_data_source_block NIGKAP
_cod_depositor_comments
;
 Adding the _cell_formula_units_Z data item.

 Antanas Vaitkus,
 2017-08-05

  Added moiety chemical formula from Marsh (2004) paper.
  The summary chemical formula is calculated from moiety formula using
  AdHocParser
  (svn://www.crystallography.net/cod-tools/trunk/Formulae/AdHocParser.yp,
  revision 1441.)

  Andrius Merkys
  2013-11-11
;
_cod_original_sg_symbol_H-M C2/c
_cod_database_code 2102389

loop_
_atom_site_label
_atom_site_type_symbol
_atom_site_fract_x
_atom_site_fract_y
_atom_site_fract_z
Ir1 Ir 0.00000 0.26697 0.25000
Cl1 Cl 0.07135 0.28200 0.42460
P1 P -0.10290 0.30450 0.26455
O1 O 0.00000 -0.08600 0.25000
C1 C 0.00000 0.03400 0.25000
C2 C -0.09350 0.23200 0.38300
C3 C -0.14850 0.29300 0.41150
C4 C -0.08750 0.05500 0.39100
C5 C -0.12350 0.51150 0.26400
C6 C -0.06150 0.60000 0.35300
C7 C -0.14100 0.59450 0.16750
C8 C -0.18450 0.22500 0.15900
C9 C -0.18300 0.06000 0.13300
C10 C -0.25450 0.26400 0.16050
H1 H -0.05025 0.27905 0.43095
H2 H -0.15145 0.40315 0.40655
H3 H -0.19310 0.25020 0.36850
H4 H -0.13425 0.26355 0.47735
H5 H -0.05405 0.01875 0.37280
H6 H -0.07350 0.02445 0.45640
H7 H -0.13240 0.01110 0.34750
H8 H -0.16510 0.51230 0.27110
H9 H -0.05035 0.54910 0.41390
H10 H -0.02085 0.60140 0.34440
H11 H -0.07635 0.70410 0.35455
H12 H -0.17865 0.54100 0.11310
H13 H -0.15540 0.69865 0.17005
H14 H -0.09990 0.59595 0.15990
H15 H -0.18510 0.28245 0.10635
H16 H -0.13980 0.03885 0.13265
H17 H -0.18570 -0.00550 0.18095
H18 H -0.22215 0.03910 0.06915
H19 H -0.25425 0.37105 0.17760
H20 H -0.29425 0.24500 0.09680
H21 H -0.25775 0.20040 0.20865
